data_7113017
loop_
_publ_author_name
'Men, Yong-Biao'
'Sun, Junliang'
'Huang, Zhi-Tang'
'Zheng, Qi-Yu'

_publ_section_title
;
 Design and construction of an organic crystal with a novel
 interpenetrated n-Borromean linked topology.
;
_journal_issue 34
_journal_name_full 'Chemical communications (Cambridge, England)'
_journal_page_first 6299
_journal_page_last 6301
_journal_paper_doi 10.1039/c0cc01491e
_journal_volume 46
_journal_year 2010
_chemical_formula_moiety '2(C31 H28 O6), 3(C16 H12 N2), 6(C H4 O) '
_chemical_formula_sum 'C116 H116 N6 O18'
_chemical_formula_weight 1882.15
_chemical_name_systematic
;
?
;
_space_group_IT_number 148
_symmetry_cell_setting trigonal
_symmetry_space_group_name_Hall '-R 3'
_symmetry_space_group_name_H-M 'R -3 :H'
_atom_sites_solution_hydrogens geom
_atom_sites_solution_primary direct
_atom_sites_solution_secondary difmap
_audit_creation_method SHELXL-97
_cell_angle_alpha 90.00
_cell_angle_beta 90.00
_cell_angle_gamma 120.00
_cell_formula_units_Z 3
_cell_length_a 19.264(3)
_cell_length_b 19.264(3)
_cell_length_c 23.188(5)
_cell_measurement_reflns_used 434
_cell_measurement_temperature 173(2)
_cell_measurement_theta_max 27.48
_cell_measurement_theta_min 2.17
_cell_volume 7452(2)
_computing_cell_refinement 'CrystalClear (Rigaku Inc., 2008)'
_computing_data_collection 'CrystalClear (Rigaku Inc., 2008)'
_computing_data_reduction 'CrystalClear (Rigaku Inc., 2008)'
_computing_molecular_graphics 'XP in Siemens SHELXTL (Sheldrick, 1994)'
_computing_publication_material 'SHELX97 (Sheldrick, 1997)'
_computing_structure_refinement 'SHELXL-97 (Sheldrick, 1997)'
_computing_structure_solution 'SHELXS-97 (Sheldrick, 1990)'
_diffrn_ambient_temperature 173(2)
_diffrn_measured_fraction_theta_full 0.999
_diffrn_measured_fraction_theta_max 0.999
_diffrn_measurement_device_type 'Saturn724+ CCD'
_diffrn_measurement_method '\w scans at fixed \c = 45\%'
_diffrn_radiation_monochromator graphite
_diffrn_radiation_source 'sealed tube'
_diffrn_radiation_type MoK\a
_diffrn_radiation_wavelength 0.71073
_diffrn_reflns_av_R_equivalents 0.0517
_diffrn_reflns_av_sigmaI/netI 0.0275
_diffrn_reflns_limit_h_max 22
_diffrn_reflns_limit_h_min -22
_diffrn_reflns_limit_k_max 22
_diffrn_reflns_limit_k_min -22
_diffrn_reflns_limit_l_max 27
_diffrn_reflns_limit_l_min -24
_diffrn_reflns_number 18551
_diffrn_reflns_theta_full 25.00
_diffrn_reflns_theta_max 25.00
_diffrn_reflns_theta_min 2.11
_exptl_absorpt_coefficient_mu 0.085
_exptl_absorpt_correction_T_max 0.9890
_exptl_absorpt_correction_T_min 0.9791
_exptl_absorpt_correction_type multi-scan
_exptl_absorpt_process_details 'CrystalClear (Rigaku Inc., 2008)'
_exptl_crystal_colour colorless
_exptl_crystal_density_diffrn 1.258
_exptl_crystal_density_method 'not measured'
_exptl_crystal_description block
_exptl_crystal_F_000 2994
_exptl_crystal_size_max 0.25
_exptl_crystal_size_mid 0.14
_exptl_crystal_size_min 0.13
_refine_diff_density_max 0.573
_refine_diff_density_min -0.398
_refine_diff_density_rms 0.059
_refine_ls_extinction_method none
_refine_ls_goodness_of_fit_ref 1.196
_refine_ls_hydrogen_treatment constr
_refine_ls_matrix_type full
_refine_ls_number_parameters 212
_refine_ls_number_reflns 2918
_refine_ls_number_restraints 0
_refine_ls_restrained_S_all 1.196
_refine_ls_R_factor_all 0.0862
_refine_ls_R_factor_gt 0.0810
_refine_ls_shift/su_max 0.000
_refine_ls_shift/su_mean 0.000
_refine_ls_structure_factor_coef Fsqd
_refine_ls_weighting_details 'calc w=1/[\s^2^(Fo^2^)+(0.0865P)^2^+20.4641P] where P=(Fo^2^+2Fc^2^)/3'
_refine_ls_weighting_scheme calc
_refine_ls_wR_factor_gt 0.2037
_refine_ls_wR_factor_ref 0.2080
_reflns_number_gt 2776
_reflns_number_total 2918
_reflns_threshold_expression >2sigma(I)
_cod_data_source_file c0cc01491e.txt
_cod_data_source_block TCA_dpyb
_cod_depositor_comments
;
The following automatic conversions were performed:

'_exptl_absorpt_correction_type' value 'Multi-scan' changed to
'multi-scan' according to
/usr/data/users/saulius/automatic-downloads/retrospective/RSC/lib/dictionaries/cif_core.dic
dictionary named 'cif_core.dic' version 2.4.2 from 2011-04-26.

Automatic conversion script
Id: cif_fix_values 2281 2013-09-26 08:29:07Z andrius 
;
_cod_original_cell_volume 7453(2)
_cod_original_sg_symbol_H-M R-3
_cod_database_code 7113017

loop_
_symmetry_equiv_pos_as_xyz
'x, y, z'
'-y, x-y, z'
'-x+y, -x, z'
'x+2/3, y+1/3, z+1/3'
'-y+2/3, x-y+1/3, z+1/3'
'-x+y+2/3, -x+1/3, z+1/3'
'x+1/3, y+2/3, z+2/3'
'-y+1/3, x-y+2/3, z+2/3'
'-x+y+1/3, -x+2/3, z+2/3'
'-x, -y, -z'
'y, -x+y, -z'
'x-y, x, -z'
'-x+2/3, -y+1/3, -z+1/3'
'y+2/3, -x+y+1/3, -z+1/3'
'x-y+2/3, x+1/3, -z+1/3'
'-x+1/3, -y+2/3, -z+2/3'
'y+1/3, -x+y+2/3, -z+2/3'
'x-y+1/3, x+2/3, -z+2/3'

loop_
_atom_site_label
_atom_site_type_symbol
_atom_site_fract_x
_atom_site_fract_y
_atom_site_fract_z
_atom_site_U_iso_or_equiv
_atom_site_adp_type
_atom_site_occupancy
_atom_site_symmetry_multiplicity
_atom_site_calc_flag
_atom_site_refinement_flags
O1 O 0.10617(13) 0.44108(12) 0.02317(10) 0.0443(6) Uani 1 1 d .
H1 H 0.1100 0.4814 0.0062 0.066 Uiso 1 1 d R
O2 O 0.00005(14) 0.37347(13) -0.03373(10) 0.0451(6) Uani 1 1 d .
O3 O 0.1111(2) 0.71634(19) 0.11685(14) 0.0937(11) Uani 1 1 d .
H3 H 0.0827 0.6972 0.0872 0.140 Uiso 1 1 d R
N1 N 0.55230(16) 0.11838(16) 0.02975(12) 0.0436(7) Uani 1 1 d .
C1 C 0.04458(18) 0.37449(17) 0.00439(13) 0.0355(7) Uani 1 1 d .
C2 C 0.03383(17) 0.30007(17) 0.03228(12) 0.0319(6) Uani 1 1 d .
C3 C 0.08943(17) 0.30104(16) 0.07131(13) 0.0347(7) Uani 1 1 d .
H3A H 0.1352 0.3505 0.0816 0.042 Uiso 1 1 calc R
C4 C 0.07817(17) 0.23049(16) 0.09504(12) 0.0324(6) Uani 1 1 d .
H4A H 0.1170 0.2324 0.1213 0.039 Uiso 1 1 calc R
C5 C 0.01129(15) 0.15615(15) 0.08166(11) 0.0276(6) Uani 1 1 d .
C6 C -0.04497(16) 0.15647(16) 0.04364(12) 0.0308(6) Uani 1 1 d .
H6A H -0.0919 0.1074 0.0344 0.037 Uiso 1 1 calc R
C7 C -0.03327(17) 0.22730(17) 0.01927(13) 0.0339(7) Uani 1 1 d .
H7A H -0.0720 0.2258 -0.0068 0.041 Uiso 1 1 calc R
C8 C 0.00416(15) 0.07868(15) 0.10531(11) 0.0268(6) Uani 1 1 d .
C9 C 0.07710(14) 0.07270(15) 0.08410(12) 0.0260(6) Uani 1 1 d .
H9A H 0.0782 0.0737 0.0414 0.031 Uiso 1 1 calc R
H9B H 0.1270 0.1199 0.0981 0.031 Uiso 1 1 calc R
C10 C 0.00435(16) 0.07764(16) 0.17175(12) 0.0300(6) Uani 1 1 d .
H10A H -0.0421 0.0809 0.1865 0.036 Uiso 1 1 calc R
H10B H 0.0538 0.1247 0.1863 0.036 Uiso 1 1 calc R
C11 C 0.0000 0.0000 0.1937(2) 0.0294(10) Uani 1 3 d S
H11A H 0.0000 0.0000 0.2368 0.035 Uiso 1 3 calc SR
C12 C 0.5364(2) 0.1768(2) 0.01775(15) 0.0477(8) Uani 1 1 d .
H12A H 0.5640 0.2119 -0.0134 0.057 Uiso 1 1 calc R
C13 C 0.4821(2) 0.1888(2) 0.04829(14) 0.0453(8) Uani 1 1 d .
H13A H 0.4728 0.2312 0.0379 0.054 Uiso 1 1 calc R
C14 C 0.44061(16) 0.13876(18) 0.09454(13) 0.0350(7) Uani 1 1 d .
C15 C 0.45589(18) 0.07638(19) 0.10604(14) 0.0395(7) Uani 1 1 d .
H15A H 0.4285 0.0397 0.1364 0.047 Uiso 1 1 calc R
C16 C 0.51138(18) 0.06855(19) 0.07270(14) 0.0418(8) Uani 1 1 d .
H16A H 0.5207 0.0256 0.0809 0.050 Uiso 1 1 calc R
C17 C 0.38463(16) 0.15236(17) 0.13121(12) 0.0341(7) Uani 1 1 d .
C18 C 0.3717(2) 0.2153(2) 0.12126(17) 0.0588(10) Uani 1 1 d .
H18A H 0.3982 0.2503 0.0898 0.071 Uiso 1 1 calc R
C19 C 0.3453(2) 0.1044(2) 0.17772(17) 0.0585(10) Uani 1 1 d .
H19A H 0.3531 0.0605 0.1864 0.070 Uiso 1 1 calc R
C20 C 0.1231(4) 0.6595(4) 0.1454(2) 0.1002(18) Uani 1 1 d .
H20A H 0.1506 0.6817 0.1821 0.150 Uiso 1 1 calc R
H20B H 0.1559 0.6452 0.1213 0.150 Uiso 1 1 calc R
H20C H 0.0712 0.6115 0.1528 0.150 Uiso 1 1 calc R

loop_
_atom_site_aniso_label
_atom_site_aniso_U_11
_atom_site_aniso_U_22
_atom_site_aniso_U_33
_atom_site_aniso_U_23
_atom_site_aniso_U_13
_atom_site_aniso_U_12
O1 0.0463(13) 0.0271(11) 0.0581(14) 0.0081(10) -0.0001(10) 0.0174(10)
O2 0.0532(14) 0.0378(12) 0.0488(13) 0.0060(10) -0.0034(11) 0.0261(11)
O3 0.114(3) 0.066(2) 0.072(2) -0.0011(16) -0.0203(19) 0.0240(19)
N1 0.0396(15) 0.0484(16) 0.0476(16) -0.0096(13) -0.0007(12) 0.0257(13)
C1 0.0379(16) 0.0333(16) 0.0395(16) 0.0029(12) 0.0080(13) 0.0209(14)
C2 0.0360(15) 0.0307(15) 0.0339(15) 0.0031(11) 0.0073(12) 0.0205(13)
C3 0.0317(15) 0.0252(14) 0.0450(17) -0.0017(12) 0.0011(12) 0.0127(12)
C4 0.0319(15) 0.0290(15) 0.0382(15) -0.0025(12) -0.0042(12) 0.0168(12)
C5 0.0257(13) 0.0265(14) 0.0309(14) -0.0009(11) 0.0037(11) 0.0134(11)
C6 0.0279(14) 0.0278(14) 0.0377(15) -0.0005(11) 0.0006(11) 0.0147(12)
C7 0.0336(15) 0.0338(15) 0.0390(16) -0.0013(12) -0.0029(12) 0.0202(13)
C8 0.0248(13) 0.0240(13) 0.0309(14) -0.0006(10) 0.0000(10) 0.0118(11)
C9 0.0212(13) 0.0227(13) 0.0322(14) 0.0010(10) 0.0006(10) 0.0095(11)
C10 0.0289(14) 0.0282(14) 0.0333(15) -0.0043(11) -0.0009(11) 0.0147(11)
C11 0.0322(15) 0.0322(15) 0.024(2) 0.000 0.000 0.0161(8)
C12 0.0499(19) 0.0500(19) 0.0495(19) 0.0021(15) 0.0103(15) 0.0296(17)
C13 0.0497(19) 0.0489(19) 0.0473(18) 0.0016(15) 0.0057(15) 0.0321(16)
C14 0.0272(14) 0.0395(16) 0.0391(16) -0.0099(13) -0.0069(12) 0.0173(13)
C15 0.0343(16) 0.0427(17) 0.0445(17) -0.0070(14) 0.0001(13) 0.0215(14)
C16 0.0377(17) 0.0422(18) 0.0503(19) -0.0088(15) -0.0058(14) 0.0235(15)
C17 0.0275(14) 0.0375(16) 0.0385(16) -0.0105(13) -0.0063(12) 0.0172(13)
C18 0.072(3) 0.067(2) 0.063(2) 0.0238(19) 0.0297(19) 0.054(2)
C19 0.072(2) 0.061(2) 0.069(2) 0.0194(19) 0.026(2) 0.053(2)
C20 0.136(5) 0.122(5) 0.072(3) -0.006(3) -0.021(3) 0.086(4)

loop_
_atom_type_symbol
_atom_type_description
_atom_type_scat_dispersion_real
_atom_type_scat_dispersion_imag
_atom_type_scat_source
C C 0.0033 0.0016 'International Tables Vol C Tables 4.2.6.8 and 6.1.1.4'
H H 0.0000 0.0000 'International Tables Vol C Tables 4.2.6.8 and 6.1.1.4'
N N 0.0061 0.0033 'International Tables Vol C Tables 4.2.6.8 and 6.1.1.4'
O O 0.0106 0.0060 'International Tables Vol C Tables 4.2.6.8 and 6.1.1.4'

loop_
_geom_angle_atom_site_label_1
_geom_angle_atom_site_label_2
_geom_angle_atom_site_label_3
_geom_angle
_geom_angle_site_symmetry_1
_geom_angle_site_symmetry_3
C1 O1 H1 111.5 . .
C20 O3 H3 111.8 . .
C16 N1 C12 117.4(3) . .
O2 C1 O1 122.6(3) . .
O2 C1 C2 122.6(3) . .
O1 C1 C2 114.8(3) . .
C7 C2 C3 118.5(3) . .
C7 C2 C1 119.4(3) . .
C3 C2 C1 122.2(3) . .
C4 C3 C2 120.3(3) . .
C4 C3 H3A 119.9 . .
C2 C3 H3A 119.9 . .
C3 C4 C5 122.0(3) . .
C3 C4 H4A 119.0 . .
C5 C4 H4A 119.0 . .
C6 C5 C4 117.0(2) . .
C6 C5 C8 122.5(2) . .
C4 C5 C8 120.4(2) . .
C7 C6 C5 121.0(3) . .
C7 C6 H6A 119.5 . .
C5 C6 H6A 119.5 . .
C2 C7 C6 121.2(3) . .
C2 C7 H7A 119.4 . .
C6 C7 H7A 119.4 . .
C5 C8 C9 111.6(2) . 2
C5 C8 C10 111.8(2) . .
C9 C8 C10 108.4(2) 2 .
C5 C8 C9 108.5(2) . .
C9 C8 C9 108.5(2) 2 .
C10 C8 C9 108.0(2) . .
C8 C9 C8 112.2(2) 3 .
C8 C9 H9A 109.2 3 .
C8 C9 H9A 109.2 . .
C8 C9 H9B 109.2 3 .
C8 C9 H9B 109.2 . .
H9A C9 H9B 107.9 . .
C8 C10 C11 110.1(2) . .
C8 C10 H10A 109.6 . .
C11 C10 H10A 109.6 . .
C8 C10 H10B 109.6 . .
C11 C10 H10B 109.6 . .
H10A C10 H10B 108.2 . .
C10 C11 C10 109.67(19) 2 .
C10 C11 C10 109.67(19) 2 3
C10 C11 C10 109.67(19) . 3
C10 C11 H11A 109.3 2 .
C10 C11 H11A 109.3 . .
C10 C11 H11A 109.3 3 .
N1 C12 C13 123.2(3) . .
N1 C12 H12A 118.4 . .
C13 C12 H12A 118.4 . .
C12 C13 C14 120.1(3) . .
C12 C13 H13A 119.9 . .
C14 C13 H13A 119.9 . .
C13 C14 C15 116.5(3) . .
C13 C14 C17 122.0(3) . .
C15 C14 C17 121.5(3) . .
C16 C15 C14 119.5(3) . .
C16 C15 H15A 120.3 . .
C14 C15 H15A 120.3 . .
N1 C16 C15 123.2(3) . .
N1 C16 H16A 118.4 . .
C15 C16 H16A 118.4 . .
C18 C17 C19 116.3(3) . .
C18 C17 C14 121.6(3) . .
C19 C17 C14 122.1(3) . .
C17 C18 C19 121.8(3) . 13
C17 C18 H18A 119.1 . .
C19 C18 H18A 119.1 13 .
C17 C19 C18 121.8(3) . 13
C17 C19 H19A 119.1 . .
C18 C19 H19A 119.1 13 .
O3 C20 H20A 109.5 . .
O3 C20 H20B 109.5 . .
H20A C20 H20B 109.5 . .
O3 C20 H20C 109.5 . .
H20A C20 H20C 109.5 . .
H20B C20 H20C 109.5 . .

loop_
_geom_bond_atom_site_label_1
_geom_bond_atom_site_label_2
_geom_bond_distance
_geom_bond_site_symmetry_2
O1 C1 1.312(4) .
O1 H1 0.8401 .
O2 C1 1.225(4) .
O3 C20 1.395(6) .
O3 H3 0.8401 .
N1 C16 1.333(4) .
N1 C12 1.335(4) .
C1 C2 1.490(4) .
C2 C7 1.384(4) .
C2 C3 1.395(4) .
C3 C4 1.379(4) .
C3 H3A 0.9500 .
C4 C5 1.401(4) .
C4 H4A 0.9500 .
C5 C6 1.400(4) .
C5 C8 1.530(4) .
C6 C7 1.387(4) .
C6 H6A 0.9500 .
C7 H7A 0.9500 .
C8 C9 1.537(3) 2
C8 C10 1.541(4) .
C8 C9 1.547(3) .
C9 C8 1.537(3) 3
C9 H9A 0.9900 .
C9 H9B 0.9900 .
C10 C11 1.542(3) .
C10 H10A 0.9900 .
C10 H10B 0.9900 .
C11 C10 1.542(3) 2
C11 C10 1.542(3) 3
C11 H11A 1.0000 .
C12 C13 1.374(4) .
C12 H12A 0.9500 .
C13 C14 1.396(4) .
C13 H13A 0.9500 .
C14 C15 1.398(4) .
C14 C17 1.496(4) .
C15 C16 1.387(4) .
C15 H15A 0.9500 .
C16 H16A 0.9500 .
C17 C18 1.373(4) .
C17 C19 1.375(5) .
C18 C19 1.379(5) 13
C18 H18A 0.9500 .
C19 C18 1.379(5) 13
C19 H19A 0.9500 .
C20 H20A 0.9800 .
C20 H20B 0.9800 .
C20 H20C 0.9800 .

loop_
_geom_hbond_atom_site_label_D
_geom_hbond_atom_site_label_H
_geom_hbond_atom_site_label_A
_geom_hbond_distance_DH
_geom_hbond_distance_HA
_geom_hbond_distance_DA
_geom_hbond_angle_DHA
_geom_hbond_site_symmetry_A
O1 H1 N1 0.84 1.77 2.606(3) 179.8 11_565
O3 H3 O2 0.84 1.94 2.755(4) 163.1 10_565

loop_
_geom_torsion_atom_site_label_1
_geom_torsion_atom_site_label_2
_geom_torsion_atom_site_label_3
_geom_torsion_atom_site_label_4
_geom_torsion
_geom_torsion_site_symmetry_1
_geom_torsion_site_symmetry_4
O2 C1 C2 C7 -6.7(4) . .
O1 C1 C2 C7 174.3(2) . .
O2 C1 C2 C3 173.2(3) . .
O1 C1 C2 C3 -5.8(4) . .
C7 C2 C3 C4 1.6(4) . .
C1 C2 C3 C4 -178.4(3) . .
C2 C3 C4 C5 -0.6(4) . .
C3 C4 C5 C6 -1.1(4) . .
C3 C4 C5 C8 175.3(2) . .
C4 C5 C6 C7 1.8(4) . .
C8 C5 C6 C7 -174.6(2) . .
C3 C2 C7 C6 -0.9(4) . .
C1 C2 C7 C6 179.0(3) . .
C5 C6 C7 C2 -0.8(4) . .
C6 C5 C8 C9 -2.4(3) . 2
C4 C5 C8 C9 -178.6(2) . 2
C6 C5 C8 C10 -124.0(3) . .
C4 C5 C8 C10 59.8(3) . .
C6 C5 C8 C9 117.1(3) . .
C4 C5 C8 C9 -59.2(3) . .
C5 C8 C9 C8 -179.36(18) . 3
C9 C8 C9 C8 -58.0(3) 2 3
C10 C8 C9 C8 59.3(3) . 3
C5 C8 C10 C11 -178.07(18) . .
C9 C8 C10 C11 58.5(2) 2 .
C9 C8 C10 C11 -58.8(2) . .
C8 C10 C11 C10 -60.1(3) . 2
C8 C10 C11 C10 60.4(3) . 3
C16 N1 C12 C13 1.7(5) . .
N1 C12 C13 C14 0.3(5) . .
C12 C13 C14 C15 -1.8(5) . .
C12 C13 C14 C17 176.3(3) . .
C13 C14 C15 C16 1.4(4) . .
C17 C14 C15 C16 -176.7(3) . .
C12 N1 C16 C15 -2.1(5) . .
C14 C15 C16 N1 0.6(5) . .
C13 C14 C17 C18 -0.4(5) . .
C15 C14 C17 C18 177.7(3) . .
C13 C14 C17 C19 -178.3(3) . .
C15 C14 C17 C19 -0.2(5) . .
C19 C17 C18 C19 -0.7(7) . 13
C14 C17 C18 C19 -178.7(4) . 13
C18 C17 C19 C18 0.7(7) . 13
C14 C17 C19 C18 178.7(4) . 13

loop_
_platon_squeeze_void_nr
_platon_squeeze_void_average_x
_platon_squeeze_void_average_y
_platon_squeeze_void_average_z
_platon_squeeze_void_volume
_platon_squeeze_void_count_electrons
_platon_squeeze_void_content
1 0.000 0.000 0.500 121 55 ' '
2 0.333 0.667 0.167 123 56 ' '
3 0.667 0.333 0.833 123 56 ' '
